data_4063404
loop_
_publ_author_name
'Braunschweig, Holger'
'D\"orfler, Rainer'
'Gruss, Katrin'
'K\"ohler, Julia'
'Radacki, Krzysztof'

_publ_section_title
;
 Insertion vs Ligand Exchange: Reactivity of DistannaAnsaHalf-Sandwich
 Complexes of Molybdenum and Tungsten toward Isocyanide and Phosphine
 Complexes of Nickel and Palladium
;
_journal_issue 2
_journal_name_full Organometallics
_journal_page_first 305
_journal_page_last 312
_journal_paper_doi 10.1021/om101049d
_journal_volume 30
_journal_year 2011
_chemical_formula_moiety 'C28 H49 N O2 Sn2 Te W'
_chemical_formula_sum 'C28 H49 N O2 Sn2 Te W'
_chemical_formula_weight 980.51
_chemical_name_common
;
?
;
_chemical_name_systematic
; 
?
;
_space_group_IT_number 14
_symmetry_cell_setting monoclinic
_symmetry_space_group_name_Hall '-P 2ybc'
_symmetry_space_group_name_H-M 'P 1 21/c 1'
_atom_sites_solution_hydrogens geom
_atom_sites_solution_primary direct
_atom_sites_solution_secondary difmap
_audit_creation_method SHELXL-97
_cell_angle_alpha 90.00
_cell_angle_beta 102.502(4)
_cell_angle_gamma 90.00
_cell_formula_units_Z 4
_cell_length_a 15.576(4)
_cell_length_b 12.399(3)
_cell_length_c 19.125(5)
_cell_measurement_reflns_used 9286
_cell_measurement_temperature 173(2)
_cell_measurement_theta_max 28.28
_cell_measurement_theta_min 2.25
_cell_volume 3606.0(16)
_computing_cell_refinement 'Saint+ NT ver. 7.53A (Bruker AXS)'
_computing_data_collection 'Smart NT ver. 5.63 (Bruker AXS)'
_computing_data_reduction 'Saint+ NT ver. 7.53A (Bruker AXS)'
_computing_molecular_graphics 'XP ver. 5.1 (Bruker AXS, 1998)'
_computing_publication_material 'SHELXL-97 (Sheldrick, 2008)'
_computing_structure_refinement 'SHELXL-97 (Sheldrick, 1997)'
_computing_structure_solution 'SHELXS-97 (Sheldrick, 1990)'
_diffrn_ambient_temperature 173(2)
_diffrn_measured_fraction_theta_full 1.000
_diffrn_measured_fraction_theta_max 0.998
_diffrn_measurement_device_type 'Bruker APEX-I CCD'
_diffrn_measurement_method '\f and \w scans'
_diffrn_radiation_monochromator graphite
_diffrn_radiation_source 'sealed tube'
_diffrn_radiation_type MoK\a
_diffrn_radiation_wavelength 0.71073
_diffrn_reflns_av_R_equivalents 0.0530
_diffrn_reflns_av_sigmaI/netI 0.0243
_diffrn_reflns_limit_h_max 20
_diffrn_reflns_limit_h_min -20
_diffrn_reflns_limit_k_max 16
_diffrn_reflns_limit_k_min -16
_diffrn_reflns_limit_l_max 25
_diffrn_reflns_limit_l_min -25
_diffrn_reflns_number 94153
_diffrn_reflns_theta_full 26.00
_diffrn_reflns_theta_max 28.32
_diffrn_reflns_theta_min 1.97
_exptl_absorpt_coefficient_mu 5.371
_exptl_absorpt_correction_T_max 0.7457
_exptl_absorpt_correction_T_min 0.5828
_exptl_absorpt_correction_type multi-scan
_exptl_absorpt_process_details 'Sadabs 2008/1 (Brucker 2008)'
_exptl_crystal_colour yellow
_exptl_crystal_density_diffrn 1.806
_exptl_crystal_density_method 'not measured'
_exptl_crystal_description plate
_exptl_crystal_F_000 1864
_exptl_crystal_size_max 0.21
_exptl_crystal_size_mid 0.1
_exptl_crystal_size_min 0.035
_refine_diff_density_max 2.951
_refine_diff_density_min -1.157
_refine_diff_density_rms 0.157
_refine_ls_extinction_method none
_refine_ls_goodness_of_fit_ref 1.269
_refine_ls_hydrogen_treatment constr
_refine_ls_matrix_type full
_refine_ls_number_parameters 313
_refine_ls_number_reflns 8979
_refine_ls_number_restraints 118
_refine_ls_restrained_S_all 1.298
_refine_ls_R_factor_all 0.0580
_refine_ls_R_factor_gt 0.0519
_refine_ls_shift/su_max 0.003
_refine_ls_shift/su_mean 0.000
_refine_ls_structure_factor_coef Fsqd
_refine_ls_weighting_details 'calc w=1/[\s^2^(Fo^2^)+(0.0352P)^2^+15.4351P] where P=(Fo^2^+2Fc^2^)/3'
_refine_ls_weighting_scheme calc
_refine_ls_wR_factor_gt 0.1092
_refine_ls_wR_factor_ref 0.1116
_reflns_number_gt 8160
_reflns_number_total 8979
_reflns_threshold_expression >2sigma(I)
_cod_data_source_file om101049d_si_001.cif
_cod_data_source_block 16
_cod_depositor_comments
;
The following automatic conversions were performed:

'_symmetry_cell_setting' value 'Monoclinic' changed to 'monoclinic'
according to the built-in table from CIF Core dictionary named
'cif_core.dic' version 2.4.1 from 2010-06-29.

Automatic conversion script
Id: cif_fix_values 1646 2011-03-28 12:23:43Z adriana 
;
_cod_original_cell_volume 3605.8(16)
_cod_original_sg_symbol_H-M P2(1)/c
_cod_database_code 4063404

loop_
_symmetry_equiv_pos_as_xyz
'x, y, z'
'-x, y+1/2, -z+1/2'
'-x, -y, -z'
'x, -y-1/2, z-1/2'

loop_
_atom_site_label
_atom_site_type_symbol
_atom_site_fract_x
_atom_site_fract_y
_atom_site_fract_z
_atom_site_U_iso_or_equiv
_atom_site_adp_type
_atom_site_occupancy
_atom_site_symmetry_multiplicity
_atom_site_calc_flag
_atom_site_refinement_flags
_atom_site_disorder_assembly
_atom_site_disorder_group
W1 W 0.29499(2) 0.37499(2) 0.953632(13) 0.03980(9) Uani 1 1 d . . .
O1 O 0.1146(5) 0.4160(8) 0.8472(4) 0.092(2) Uani 1 1 d . . .
C1 C 0.1849(6) 0.4020(7) 0.8844(5) 0.0560(19) Uani 1 1 d U B .
C2 C 0.3679(5) 0.5040(7) 0.9457(4) 0.0508(18) Uani 1 1 d U B .
O2 O 0.4102(5) 0.5800(5) 0.9452(4) 0.0730(18) Uani 1 1 d . . .
C1_10 C 0.2898(5) 0.1883(5) 0.9641(3) 0.0386(14) Uani 1 1 d . A .
C2_10 C 0.2518(6) 0.2342(6) 1.0191(4) 0.0529(19) Uani 1 1 d . A .
H2A_10 H 0.1910 0.2208 1.0263 0.064 Uiso 1 1 calc R . .
C3_10 C 0.3203(8) 0.2929(7) 1.0666(4) 0.067(3) Uani 1 1 d . A .
H3A_10 H 0.3140 0.3292 1.1120 0.081 Uiso 1 1 calc R . .
C4_10 C 0.3980(7) 0.2824(7) 1.0436(4) 0.060(2) Uani 1 1 d . A .
H4A_10 H 0.4569 0.3101 1.0689 0.072 Uiso 1 1 calc R . .
C5_10 C 0.3806(5) 0.2195(5) 0.9803(4) 0.0418(15) Uani 1 1 d . A .
H5A_10 H 0.4258 0.1945 0.9539 0.050 Uiso 1 1 calc R . .
Sn1 Sn 0.34181(3) 0.35815(3) 0.81826(2) 0.03290(10) Uani 1 1 d D A .
C1_8 C 0.4867(2) 0.3482(4) 0.8188(3) 0.0471(17) Uani 1 1 d GD . .
C2_8 C 0.5262(5) 0.4616(4) 0.8303(4) 0.075(3) Uani 1 1 d G B .
H2A_8 H 0.5965 0.4593 0.8296 0.113 Uiso 1 1 d G B .
H2B_8 H 0.4946 0.5179 0.7881 0.113 Uiso 1 1 d G B .
H2C_8 H 0.5204 0.4960 0.8820 0.113 Uiso 1 1 d G B .
C3_8 C 0.5322(5) 0.2736(6) 0.8795(4) 0.076(3) Uani 1 1 d G B .
H3A_8 H 0.6029 0.2687 0.8806 0.114 Uiso 1 1 d G B .
H3B_8 H 0.5253 0.3027 0.9322 0.114 Uiso 1 1 d G B .
H3C_8 H 0.5061 0.1911 0.8730 0.114 Uiso 1 1 d G B .
C4_8 C 0.4976(5) 0.3036(6) 0.7465(3) 0.071(3) Uani 1 1 d G B .
H4A_8 H 0.5677 0.2980 0.7454 0.106 Uiso 1 1 d G B .
H4B_8 H 0.4695 0.2224 0.7361 0.106 Uiso 1 1 d G B .
H4C_8 H 0.4663 0.3555 0.7017 0.106 Uiso 1 1 d G B .
C1_7 C 0.2827(10) 0.4740(8) 0.7299(5) 0.052(3) Uani 0.75(5) 1 d PGD A 1
C2_7 C 0.281(2) 0.5828(11) 0.7675(6) 0.074(6) Uani 0.75(5) 1 d PG A 1
H2A_7 H 0.2514 0.6447 0.7287 0.111 Uiso 0.75(5) 1 d PG A 1
H2B_7 H 0.2425 0.5796 0.8092 0.111 Uiso 0.75(5) 1 d PG A 1
H2C_7 H 0.3475 0.6107 0.7929 0.111 Uiso 0.75(5) 1 d PG A 1
C3_7 C 0.3383(15) 0.4826(17) 0.6731(9) 0.076(4) Uani 0.75(5) 1 d PG A 1
H3A_7 H 0.3106 0.5437 0.6330 0.113 Uiso 0.75(5) 1 d PG A 1
H3B_7 H 0.4064 0.5065 0.6965 0.113 Uiso 0.75(5) 1 d PG A 1
H3C_7 H 0.3406 0.4062 0.6445 0.113 Uiso 0.75(5) 1 d PG A 1
C4_7 C 0.1887(11) 0.4397(18) 0.6947(12) 0.082(5) Uani 0.75(5) 1 d PG A 1
H4A_7 H 0.1585 0.4993 0.6543 0.123 Uiso 0.75(5) 1 d PG A 1
H4B_7 H 0.1870 0.3615 0.6675 0.123 Uiso 0.75(5) 1 d PG A 1
H4C_7 H 0.1466 0.4335 0.7337 0.123 Uiso 0.75(5) 1 d PG A 1
C1_9 C 0.266(3) 0.471(3) 0.7346(16) 0.052(3) Uani 0.25(5) 1 d PGD A 2
C2_9 C 0.233(5) 0.572(4) 0.767(2) 0.074(6) Uani 0.25(5) 1 d PG A 2
H2A_9 H 0.1948 0.6228 0.7238 0.111 Uiso 0.25(5) 1 d PG A 2
H2B_9 H 0.1904 0.5524 0.8034 0.111 Uiso 0.25(5) 1 d PG A 2
H2C_9 H 0.2875 0.6220 0.7961 0.111 Uiso 0.25(5) 1 d PG A 2
C3_9 C 0.327(5) 0.504(5) 0.684(3) 0.076(4) Uani 0.25(5) 1 d PG A 2
H3A_9 H 0.2905 0.5541 0.6406 0.113 Uiso 0.25(5) 1 d PG A 2
H3B_9 H 0.3837 0.5502 0.7124 0.113 Uiso 0.25(5) 1 d PG A 2
H3C_9 H 0.3513 0.4332 0.6600 0.113 Uiso 0.25(5) 1 d PG A 2
C4_9 C 0.188(4) 0.406(5) 0.693(4) 0.082(5) Uani 0.25(5) 1 d PG A 2
H4A_9 H 0.1501 0.4540 0.6490 0.123 Uiso 0.25(5) 1 d PG A 2
H4B_9 H 0.2093 0.3321 0.6699 0.123 Uiso 0.25(5) 1 d PG A 2
H4C_9 H 0.1431 0.3819 0.7274 0.123 Uiso 0.25(5) 1 d PG A 2
Te1A Te 0.2733(2) 0.1605(2) 0.75685(13) 0.0441(4) Uani 0.625(7) 1 d PU A 1
Sn2A Sn 0.2433(3) 0.0737(4) 0.8808(3) 0.0336(3) Uani 0.625(7) 1 d PDU A 1
C1_3 C 0.1008(4) 0.0492(13) 0.8661(12) 0.068(3) Uani 0.625(7) 1 d PGD A 1
C2_3 C 0.069(2) -0.0171(19) 0.7977(13) 0.119(10) Uani 0.625(7) 1 d PG A 1
H2A_3 H -0.0021 -0.0291 0.7877 0.179 Uiso 0.625(7) 1 d PG A 1
H2B_3 H 0.0838 0.0231 0.7504 0.179 Uiso 0.625(7) 1 d PG A 1
H2C_3 H 0.1000 -0.0973 0.8015 0.179 Uiso 0.625(7) 1 d PG A 1
C3_3 C 0.0802(18) -0.0111(16) 0.9304(13) 0.109(9) Uani 0.625(7) 1 d PG A 1
H3A_3 H 0.0091 -0.0245 0.9227 0.163 Uiso 0.625(7) 1 d PG A 1
H3B_3 H 0.1122 -0.0905 0.9380 0.163 Uiso 0.625(7) 1 d PG A 1
H3C_3 H 0.1012 0.0343 0.9805 0.163 Uiso 0.625(7) 1 d PG A 1
C4_3 C 0.0553(17) 0.1595(14) 0.8582(13) 0.117(10) Uani 0.625(7) 1 d PG A 1
H4A_3 H -0.0163 0.1494 0.8500 0.175 Uiso 0.625(7) 1 d PG A 1
H4B_3 H 0.0766 0.2099 0.9061 0.175 Uiso 0.625(7) 1 d PG A 1
H4C_3 H 0.0680 0.2048 0.8122 0.175 Uiso 0.625(7) 1 d PG A 1
C1_4 C 0.3231(8) -0.0723(7) 0.9094(6) 0.059(3) Uani 0.625(7) 1 d PGD A 1
C2_4 C 0.4160(9) -0.0465(14) 0.8995(8) 0.080(5) Uani 0.625(7) 1 d PG A 1
H2A_4 H 0.4595 -0.1162 0.9152 0.120 Uiso 0.625(7) 1 d PG A 1
H2B_4 H 0.4169 -0.0276 0.8436 0.120 Uiso 0.625(7) 1 d PG A 1
H2C_4 H 0.4452 0.0222 0.9325 0.120 Uiso 0.625(7) 1 d PG A 1
C3_4 C 0.3255(11) -0.0966(15) 0.9883(7) 0.099(8) Uani 0.625(7) 1 d PG A 1
H3A_4 H 0.3683 -0.1662 1.0062 0.148 Uiso 0.625(7) 1 d PG A 1
H3B_4 H 0.3513 -0.0285 1.0232 0.148 Uiso 0.625(7) 1 d PG A 1
H3C_4 H 0.2601 -0.1163 0.9975 0.148 Uiso 0.625(7) 1 d PG A 1
C4_4 C 0.2861(13) -0.1695(10) 0.8630(9) 0.092(6) Uani 0.625(7) 1 d PG A 1
H4A_4 H 0.3274 -0.2408 0.8791 0.138 Uiso 0.625(7) 1 d PG A 1
H4B_4 H 0.2191 -0.1901 0.8682 0.138 Uiso 0.625(7) 1 d PG A 1
H4C_4 H 0.2840 -0.1553 0.8060 0.138 Uiso 0.625(7) 1 d PG A 1
Te1B Te 0.2990(3) 0.1482(4) 0.7663(2) 0.0441(4) Uani 0.375(7) 1 d PU A 2
Sn2B Sn 0.2328(4) 0.0768(7) 0.8777(5) 0.0336(3) Uani 0.375(7) 1 d PDU A 2
C1_5 C 0.3075(14) -0.0720(13) 0.9105(11) 0.059(3) Uani 0.375(7) 1 d PGD A 2
C2_5 C 0.4062(14) -0.052(3) 0.9372(15) 0.080(5) Uani 0.375(7) 1 d PG A 2
H2A_5 H 0.4411 -0.1282 0.9509 0.120 Uiso 0.375(7) 1 d PG A 2
H2B_5 H 0.4353 -0.0120 0.8964 0.120 Uiso 0.375(7) 1 d PG A 2
H2C_5 H 0.4201 -0.0008 0.9854 0.120 Uiso 0.375(7) 1 d PG A 2
C3_5 C 0.2701(17) -0.126(3) 0.9696(15) 0.099(8) Uani 0.375(7) 1 d PG A 2
H3A_5 H 0.3032 -0.2032 0.9849 0.148 Uiso 0.375(7) 1 d PG A 2
H3B_5 H 0.2797 -0.0759 1.0182 0.148 Uiso 0.375(7) 1 d PG A 2
H3C_5 H 0.1995 -0.1424 0.9524 0.148 Uiso 0.375(7) 1 d PG A 2
C4_5 C 0.292(2) -0.144(2) 0.8440(12) 0.092(6) Uani 0.375(7) 1 d PG A 2
H4A_5 H 0.3244 -0.2226 0.8570 0.138 Uiso 0.375(7) 1 d PG A 2
H4B_5 H 0.2217 -0.1601 0.8228 0.138 Uiso 0.375(7) 1 d PG A 2
H4C_5 H 0.3185 -0.1086 0.8005 0.138 Uiso 0.375(7) 1 d PG A 2
C1_6 C 0.0893(5) 0.059(2) 0.859(2) 0.068(3) Uani 0.375(7) 1 d PGD A 2
C2_6 C 0.061(4) -0.043(3) 0.815(3) 0.119(10) Uani 0.375(7) 1 d PG A 2
H2A_6 H -0.0104 -0.0532 0.8051 0.179 Uiso 0.375(7) 1 d PG A 2
H2B_6 H 0.0798 -0.0409 0.7630 0.179 Uiso 0.375(7) 1 d PG A 2
H2C_6 H 0.0908 -0.1163 0.8433 0.179 Uiso 0.375(7) 1 d PG A 2
C3_6 C 0.063(3) 0.051(3) 0.932(2) 0.109(9) Uani 0.375(7) 1 d PG A 2
H3A_6 H -0.0084 0.0410 0.9240 0.163 Uiso 0.375(7) 1 d PG A 2
H3B_6 H 0.0938 -0.0191 0.9629 0.163 Uiso 0.375(7) 1 d PG A 2
H3C_6 H 0.0816 0.1230 0.9647 0.163 Uiso 0.375(7) 1 d PG A 2
C4_6 C 0.045(3) 0.158(3) 0.818(2) 0.117(10) Uani 0.375(7) 1 d PG A 2
H4A_6 H -0.0265 0.1509 0.8090 0.175 Uiso 0.375(7) 1 d PG A 2
H4B_6 H 0.0644 0.2331 0.8477 0.175 Uiso 0.375(7) 1 d PG A 2
H4C_6 H 0.0622 0.1659 0.7655 0.175 Uiso 0.375(7) 1 d PG A 2
C1_1 C 0.2600(10) 0.4980(11) 1.0108(7) 0.039(2) Uani 0.500(18) 1 d PGU B 1
N2_1 N 0.2118(8) 0.5452(8) 1.0398(6) 0.067(3) Uani 0.500(18) 1 d PGU B 1
C3_1 C 0.1522(7) 0.6038(10) 1.0760(6) 0.051(3) Uani 0.500(18) 1 d PGU B 1
C4_1 C 0.1055(13) 0.6925(14) 1.0262(10) 0.102(6) Uani 0.500(18) 1 d PGU B 1
H4A_1 H 0.0610 0.7382 1.0527 0.154 Uiso 0.500(18) 1 d PG B 1
H4B_1 H 0.1521 0.7504 1.0117 0.154 Uiso 0.500(18) 1 d PG B 1
H4C_1 H 0.0656 0.6596 0.9763 0.154 Uiso 0.500(18) 1 d PG B 1
C5_1 C 0.0844(10) 0.5248(15) 1.0939(12) 0.098(5) Uani 0.500(18) 1 d PGU B 1
H5A_1 H 0.0386 0.5672 1.1207 0.147 Uiso 0.500(18) 1 d PG B 1
H5B_1 H 0.0449 0.4866 1.0456 0.147 Uiso 0.500(18) 1 d PG B 1
H5C_1 H 0.1153 0.4602 1.1299 0.147 Uiso 0.500(18) 1 d PG B 1
C6_1 C 0.2057(10) 0.6540(17) 1.1450(9) 0.082(4) Uani 0.500(18) 1 d PGU B 1
H6A_1 H 0.1621 0.6978 1.1734 0.123 Uiso 0.500(18) 1 d PG B 1
H6B_1 H 0.2408 0.5929 1.1820 0.123 Uiso 0.500(18) 1 d PG B 1
H6C_1 H 0.2547 0.7119 1.1343 0.123 Uiso 0.500(18) 1 d PG B 1
C1_2 C 0.2265(11) 0.4848(10) 1.0011(7) 0.039(2) Uani 0.500(18) 1 d PGU B 2
N2_2 N 0.1863(8) 0.5459(8) 1.0289(6) 0.067(3) Uani 0.500(18) 1 d PGU B 2
C3_2 C 0.1366(7) 0.6221(10) 1.0634(7) 0.051(3) Uani 0.500(18) 1 d PGU B 2
C4_2 C 0.0732(13) 0.6856(14) 1.0056(9) 0.102(6) Uani 0.500(18) 1 d PGU B 2
H4A_2 H 0.0358 0.7439 1.0304 0.154 Uiso 0.500(18) 1 d PG B 2
H4B_2 H 0.1079 0.7312 0.9709 0.154 Uiso 0.500(18) 1 d PG B 2
H4C_2 H 0.0253 0.6328 0.9710 0.154 Uiso 0.500(18) 1 d PG B 2
C5_2 C 0.0848(12) 0.5589(16) 1.1095(11) 0.098(5) Uani 0.500(18) 1 d PGU B 2
H5A_2 H 0.0465 0.6145 1.1355 0.147 Uiso 0.500(18) 1 d PG B 2
H5B_2 H 0.0382 0.5020 1.0775 0.147 Uiso 0.500(18) 1 d PG B 2
H5C_2 H 0.1280 0.5128 1.1520 0.147 Uiso 0.500(18) 1 d PG B 2
C6_2 C 0.2010(10) 0.6995(13) 1.1105(11) 0.082(4) Uani 0.500(18) 1 d PGU B 2
H6A_2 H 0.1651 0.7569 1.1374 0.123 Uiso 0.500(18) 1 d PG B 2
H6B_2 H 0.2481 0.6568 1.1525 0.123 Uiso 0.500(18) 1 d PG B 2
H6C_2 H 0.2389 0.7469 1.0792 0.123 Uiso 0.500(18) 1 d PG B 2

loop_
_atom_site_aniso_label
_atom_site_aniso_U_11
_atom_site_aniso_U_22
_atom_site_aniso_U_33
_atom_site_aniso_U_23
_atom_site_aniso_U_13
_atom_site_aniso_U_12
W1 0.06255(19) 0.03441(14) 0.02555(13) -0.00200(10) 0.01637(11) 0.00700(12)
O1 0.058(4) 0.132(7) 0.087(5) 0.024(5) 0.019(4) 0.030(4)
C1 0.056(2) 0.056(2) 0.056(2) -0.0003(10) 0.0136(11) 0.0010(10)
C2 0.0518(19) 0.050(2) 0.0502(19) -0.0006(10) 0.0110(10) 0.0003(10)
O2 0.104(5) 0.047(3) 0.066(4) -0.006(3) 0.015(4) -0.020(3)
C1_10 0.057(4) 0.034(3) 0.028(3) 0.001(2) 0.015(3) 0.007(3)
C2_10 0.085(6) 0.045(4) 0.037(4) 0.006(3) 0.031(4) 0.008(4)
C3_10 0.134(9) 0.046(4) 0.023(3) -0.001(3) 0.019(4) 0.001(5)
C4_10 0.089(6) 0.048(4) 0.033(4) 0.005(3) -0.010(4) -0.007(4)
C5_10 0.051(4) 0.036(3) 0.035(3) 0.005(3) 0.003(3) 0.004(3)
Sn1 0.0424(2) 0.0329(2) 0.02506(19) -0.00007(15) 0.01092(16) 0.00041(17)
C1_8 0.042(4) 0.054(4) 0.051(4) 0.000(3) 0.024(3) -0.006(3)
C2_8 0.062(6) 0.071(6) 0.098(8) -0.011(6) 0.029(5) -0.021(5)
C3_8 0.046(5) 0.095(8) 0.090(7) 0.027(6) 0.022(5) 0.015(5)
C4_8 0.071(6) 0.082(7) 0.073(6) -0.008(5) 0.047(5) -0.002(5)
C1_7 0.068(8) 0.058(5) 0.036(4) 0.012(3) 0.020(4) 0.015(5)
C2_7 0.120(18) 0.050(6) 0.058(6) 0.017(5) 0.033(9) 0.031(9)
C3_7 0.126(11) 0.070(10) 0.041(7) 0.015(6) 0.041(6) 0.031(8)
C4_7 0.085(8) 0.092(14) 0.059(6) 0.023(10) -0.007(5) 0.031(9)
C1_9 0.068(8) 0.058(5) 0.036(4) 0.012(3) 0.020(4) 0.015(5)
C2_9 0.120(18) 0.050(6) 0.058(6) 0.017(5) 0.033(9) 0.031(9)
C3_9 0.126(11) 0.070(10) 0.041(7) 0.015(6) 0.041(6) 0.031(8)
C4_9 0.085(8) 0.092(14) 0.059(6) 0.023(10) -0.007(5) 0.031(9)
Te1A 0.0592(11) 0.0484(6) 0.0266(6) -0.0075(4) 0.0137(7) -0.0158(7)
Sn2A 0.0347(8) 0.0368(3) 0.0304(4) -0.0009(3) 0.0099(6) 0.0006(5)
C1_3 0.040(5) 0.096(8) 0.068(7) -0.004(6) 0.013(5) -0.015(5)
C2_3 0.063(9) 0.18(2) 0.122(19) -0.070(16) 0.027(11) -0.059(12)
C3_3 0.087(14) 0.15(3) 0.110(12) 0.001(19) 0.062(10) -0.023(18)
C4_3 0.041(9) 0.157(16) 0.15(3) 0.029(19) 0.004(17) 0.015(9)
C1_4 0.082(8) 0.043(4) 0.047(4) -0.006(3) 0.005(5) 0.018(5)
C2_4 0.074(8) 0.081(8) 0.079(13) -0.023(11) 0.004(10) 0.035(7)
C3_4 0.117(18) 0.113(15) 0.066(11) 0.041(10) 0.018(12) 0.055(16)
C4_4 0.146(12) 0.026(9) 0.087(13) 0.002(8) -0.010(10) 0.024(8)
Te1B 0.0592(11) 0.0484(6) 0.0266(6) -0.0075(4) 0.0137(7) -0.0158(7)
Sn2B 0.0347(8) 0.0368(3) 0.0304(4) -0.0009(3) 0.0099(6) 0.0006(5)
C1_5 0.082(8) 0.043(4) 0.047(4) -0.006(3) 0.005(5) 0.018(5)
C2_5 0.074(8) 0.081(8) 0.079(13) -0.023(11) 0.004(10) 0.035(7)
C3_5 0.117(18) 0.113(15) 0.066(11) 0.041(10) 0.018(12) 0.055(16)
C4_5 0.146(12) 0.026(9) 0.087(13) 0.002(8) -0.010(10) 0.024(8)
C1_6 0.040(5) 0.096(8) 0.068(7) -0.004(6) 0.013(5) -0.015(5)
C2_6 0.063(9) 0.18(2) 0.122(19) -0.070(16) 0.027(11) -0.059(12)
C3_6 0.087(14) 0.15(3) 0.110(12) 0.001(19) 0.062(10) -0.023(18)
C4_6 0.041(9) 0.157(16) 0.15(3) 0.029(19) 0.004(17) 0.015(9)
C1_1 0.041(4) 0.039(3) 0.038(3) -0.003(3) 0.010(3) 0.000(3)
N2_1 0.075(4) 0.066(3) 0.064(4) -0.003(3) 0.024(3) 0.013(3)
C3_1 0.051(4) 0.051(4) 0.050(4) -0.006(3) 0.011(3) 0.009(3)
C4_1 0.102(6) 0.102(6) 0.102(6) 0.000(3) 0.020(4) 0.004(3)
C5_1 0.099(6) 0.100(6) 0.097(6) 0.000(3) 0.023(3) -0.004(3)
C6_1 0.083(5) 0.083(5) 0.082(5) -0.007(3) 0.018(3) 0.000(3)
C1_2 0.041(4) 0.039(3) 0.038(3) -0.003(3) 0.010(3) 0.000(3)
N2_2 0.075(4) 0.066(3) 0.064(4) -0.003(3) 0.024(3) 0.013(3)
C3_2 0.051(4) 0.051(4) 0.050(4) -0.006(3) 0.011(3) 0.009(3)
C4_2 0.102(6) 0.102(6) 0.102(6) 0.000(3) 0.020(4) 0.004(3)
C5_2 0.099(6) 0.100(6) 0.097(6) 0.000(3) 0.023(3) -0.004(3)
C6_2 0.083(5) 0.083(5) 0.082(5) -0.007(3) 0.018(3) 0.000(3)

loop_
_atom_type_symbol
_atom_type_description
_atom_type_scat_dispersion_real
_atom_type_scat_dispersion_imag
_atom_type_scat_source
C C 0.0033 0.0016 'International Tables Vol C Tables 4.2.6.8 and 6.1.1.4'
H H 0.0000 0.0000 'International Tables Vol C Tables 4.2.6.8 and 6.1.1.4'
N N 0.0061 0.0033 'International Tables Vol C Tables 4.2.6.8 and 6.1.1.4'
O O 0.0106 0.0060 'International Tables Vol C Tables 4.2.6.8 and 6.1.1.4'
Sn Sn -0.6537 1.4246 'International Tables Vol C Tables 4.2.6.8 and 6.1.1.4'
Te Te -0.5308 1.6751 'International Tables Vol C Tables 4.2.6.8 and 6.1.1.4'
W W -0.8490 6.8722 'International Tables Vol C Tables 4.2.6.8 and 6.1.1.4'

loop_
_geom_angle_atom_site_label_1
_geom_angle_atom_site_label_2
_geom_angle_atom_site_label_3
_geom_angle
_geom_angle_site_symmetry_1
_geom_angle_site_symmetry_3
_geom_angle_publ_flag
C1 W1 C2 104.0(4) . . ?
C1 W1 C1_1 86.4(5) . . ?
C2 W1 C1_1 70.1(5) . . ?
C1 W1 C1_2 73.9(5) . . ?
C2 W1 C1_2 82.0(5) . . ?
C1_1 W1 C1_2 15.2(5) . . ?
C1 W1 C1_10 100.8(3) . . ?
C2 W1 C1_10 147.0(3) . . ?
C1_1 W1 C1_10 133.4(5) . . ?
C1_2 W1 C1_10 126.1(5) . . ?
C1 W1 C2_10 100.3(3) . . ?
C2 W1 C2_10 151.7(3) . . ?
C1_1 W1 C2_10 97.6(5) . . ?
C1_2 W1 C2_10 91.2(5) . . ?
C1_10 W1 C2_10 35.8(2) . . ?
C1 W1 C5_10 131.7(3) . . ?
C2 W1 C5_10 111.9(3) . . ?
C1_1 W1 C5_10 135.5(5) . . ?
C1_2 W1 C5_10 140.8(4) . . ?
C1_10 W1 C5_10 35.8(2) . . ?
C2_10 W1 C5_10 58.8(3) . . ?
C1 W1 C3_10 130.3(4) . . ?
C2 W1 C3_10 115.8(3) . . ?
C1_1 W1 C3_10 80.8(5) . . ?
C1_2 W1 C3_10 83.1(5) . . ?
C1_10 W1 C3_10 59.4(3) . . ?
C2_10 W1 C3_10 35.9(3) . . ?
C5_10 W1 C3_10 57.7(3) . . ?
C1 W1 C4_10 158.1(3) . . ?
C2 W1 C4_10 97.8(3) . . ?
C1_1 W1 C4_10 101.1(5) . . ?
C1_2 W1 C4_10 109.4(5) . . ?
C1_10 W1 C4_10 59.2(3) . . ?
C2_10 W1 C4_10 58.6(3) . . ?
C5_10 W1 C4_10 34.9(3) . . ?
C3_10 W1 C4_10 34.0(3) . . ?
C1 W1 Sn1 75.9(3) . . ?
C2 W1 Sn1 74.1(2) . . ?
C1_1 W1 Sn1 134.5(4) . . ?
C1_2 W1 Sn1 135.2(4) . . ?
C1_10 W1 Sn1 91.48(15) . . ?
C2_10 W1 Sn1 126.46(18) . . ?
C5_10 W1 Sn1 83.78(17) . . ?
C3_10 W1 Sn1 141.5(2) . . ?
C4_10 W1 Sn1 110.9(2) . . ?
O1 C1 W1 174.2(8) . . ?
O2 C2 W1 176.0(7) . . ?
C2_10 C1_10 C5_10 106.3(6) . . ?
C2_10 C1_10 Sn2A 133.1(6) . . ?
C5_10 C1_10 Sn2A 119.9(5) . . ?
C2_10 C1_10 Sn2B 129.8(6) . . ?
C5_10 C1_10 Sn2B 123.6(5) . . ?
Sn2A C1_10 Sn2B 4.2(3) . . ?
C2_10 C1_10 W1 72.3(4) . . ?
C5_10 C1_10 W1 72.5(4) . . ?
Sn2A C1_10 W1 127.5(3) . . ?
Sn2B C1_10 W1 125.4(4) . . ?
C1_10 C2_10 C3_10 107.2(8) . . ?
C1_10 C2_10 W1 71.9(4) . . ?
C3_10 C2_10 W1 72.5(4) . . ?
C1_10 C2_10 H2A_10 126.2 . . ?
C3_10 C2_10 H2A_10 126.2 . . ?
W1 C2_10 H2A_10 126.2 . . ?
C4_10 C3_10 C2_10 109.4(7) . . ?
C4_10 C3_10 W1 74.4(4) . . ?
C2_10 C3_10 W1 71.6(4) . . ?
C4_10 C3_10 H3A_10 125.2 . . ?
C2_10 C3_10 H3A_10 125.2 . . ?
W1 C3_10 H3A_10 125.2 . . ?
C3_10 C4_10 C5_10 107.8(8) . . ?
C3_10 C4_10 W1 71.6(5) . . ?
C5_10 C4_10 W1 70.9(4) . . ?
C3_10 C4_10 H4A_10 126.1 . . ?
C5_10 C4_10 H4A_10 126.1 . . ?
W1 C4_10 H4A_10 126.1 . . ?
C4_10 C5_10 C1_10 109.3(7) . . ?
C4_10 C5_10 W1 74.1(4) . . ?
C1_10 C5_10 W1 71.7(4) . . ?
C4_10 C5_10 H5A_10 125.2 . . ?
C1_10 C5_10 H5A_10 125.2 . . ?
W1 C5_10 H5A_10 125.2 . . ?
C1_7 Sn1 C1_9 7.3(16) . . ?
C1_7 Sn1 C1_8 106.5(5) . . ?
C1_9 Sn1 C1_8 113.8(14) . . ?
C1_7 Sn1 Te1B 107.3(3) . . ?
C1_9 Sn1 Te1B 106.1(11) . . ?
C1_8 Sn1 Te1B 96.36(16) . . ?
C1_7 Sn1 Te1A 100.6(3) . . ?
C1_9 Sn1 Te1A 98.8(12) . . ?
C1_8 Sn1 Te1A 103.98(15) . . ?
Te1B Sn1 Te1A 8.75(8) . . ?
C1_7 Sn1 W1 119.4(4) . . ?
C1_9 Sn1 W1 113.8(12) . . ?
C1_8 Sn1 W1 116.91(13) . . ?
Te1B Sn1 W1 107.56(9) . . ?
Te1A Sn1 W1 107.08(5) . . ?
C3_8 C1_8 C2_8 109.9 . . ?
C3_8 C1_8 C4_8 110.0 . . ?
C2_8 C1_8 C4_8 109.9 . . ?
C3_8 C1_8 Sn1 109.6(3) . . ?
C2_8 C1_8 Sn1 108.7(3) . . ?
C4_8 C1_8 Sn1 108.8(3) . . ?
C1_8 C2_8 H2A_8 110.2 . . ?
C1_8 C2_8 H2B_8 112.1 . . ?
H2A_8 C2_8 H2B_8 107.3 . . ?
C1_8 C2_8 H2C_8 112.1 . . ?
H2A_8 C2_8 H2C_8 107.3 . . ?
H2B_8 C2_8 H2C_8 107.6 . . ?
C1_8 C3_8 H3A_8 110.2 . . ?
C1_8 C3_8 H3B_8 112.1 . . ?
H3A_8 C3_8 H3B_8 107.3 . . ?
C1_8 C3_8 H3C_8 112.1 . . ?
H3A_8 C3_8 H3C_8 107.3 . . ?
H3B_8 C3_8 H3C_8 107.6 . . ?
C1_8 C4_8 H4A_8 110.2 . . ?
C1_8 C4_8 H4B_8 112.1 . . ?
H4A_8 C4_8 H4B_8 107.3 . . ?
C1_8 C4_8 H4C_8 112.0 . . ?
H4A_8 C4_8 H4C_8 107.3 . . ?
H4B_8 C4_8 H4C_8 107.6 . . ?
C3_7 C1_7 C2_7 109.9 . . ?
C3_7 C1_7 C4_7 110.0 . . ?
C2_7 C1_7 C4_7 109.9 . . ?
C3_7 C1_7 Sn1 111.9(8) . . ?
C2_7 C1_7 Sn1 104.7(7) . . ?
C4_7 C1_7 Sn1 110.4(9) . . ?
H2A_9 C2_7 H2C_9 99.1 . . ?
H3A_9 C3_7 H3B_9 91.2 . . ?
H3A_9 C3_7 H3C_9 129.0 . . ?
H3B_9 C3_7 H3C_9 129.1 . . ?
H4A_9 C4_7 H4B_9 90.6 . . ?
H4A_9 C4_7 H4C_9 104.2 . . ?
H4B_9 C4_7 H4C_9 80.2 . . ?
C3_9 C1_9 C2_9 109.9 . . ?
C3_9 C1_9 C4_9 110.0 . . ?
C2_9 C1_9 C4_9 109.9 . . ?
C3_9 C1_9 Sn1 108(3) . . ?
C2_9 C1_9 Sn1 113(3) . . ?
C4_9 C1_9 Sn1 106(3) . . ?
C1_9 C2_9 H2A_7 102.9 . . ?
C1_9 C2_9 H2B_7 119.7 . . ?
C1_9 C2_9 H2A_9 110.2 . . ?
C1_9 C2_9 H2B_9 112.1 . . ?
H2A_9 C2_9 H2B_9 107.3 . . ?
C1_9 C2_9 H2C_9 112.1 . . ?
H2A_9 C2_9 H2C_9 107.3 . . ?
H2B_9 C2_9 H2C_9 107.6 . . ?
C1_9 C3_9 H3A_7 129.6 . . ?
C1_9 C3_9 H3B_7 129.0 . . ?
C1_9 C3_9 H3C_7 106.9 . . ?
C1_9 C3_9 H3A_9 110.2 . . ?
C1_9 C3_9 H3B_9 112.1 . . ?
H3A_9 C3_9 H3B_9 107.3 . . ?
C1_9 C3_9 H3C_9 112.1 . . ?
H3A_9 C3_9 H3C_9 107.3 . . ?
H3B_9 C3_9 H3C_9 107.6 . . ?
C1_9 C4_9 H4A_7 88.3 . . ?
C1_9 C4_9 H4B_7 130.0 . . ?
C1_9 C4_9 H4C_7 89.8 . . ?
C1_9 C4_9 H4A_9 110.2 . . ?
C1_9 C4_9 H4B_9 112.1 . . ?
H4A_9 C4_9 H4B_9 107.3 . . ?
C1_9 C4_9 H4C_9 112.0 . . ?
H4A_9 C4_9 H4C_9 107.3 . . ?
H4B_9 C4_9 H4C_9 107.6 . . ?
Sn2A Te1A Sn1 95.80(13) . . ?
C1_10 Sn2A C1_4 106.2(4) . . ?
C1_10 Sn2A C1_3 110.9(6) . . ?
C1_4 Sn2A C1_3 114.8(3) . . ?
C1_10 Sn2A Te1A 106.9(3) . . ?
C1_4 Sn2A Te1A 110.3(4) . . ?
C1_3 Sn2A Te1A 107.5(6) . . ?
C3_3 C1_3 C2_3 109.9 . . ?
C3_3 C1_3 C4_3 110.0 . . ?
C2_3 C1_3 C4_3 109.9 . . ?
C3_3 C1_3 Sn2A 110.2(12) . . ?
C2_3 C1_3 Sn2A 108.1(16) . . ?
C4_3 C1_3 Sn2A 108.8(12) . . ?
H2A_6 C2_3 H2B_6 109.2 . . ?
H2A_6 C2_3 H2C_6 76.3 . . ?
H2B_6 C2_3 H2C_6 97.1 . . ?
H3A_6 C3_3 H3B_6 105.0 . . ?
H4A_6 C4_3 H4B_6 94.9 . . ?
C3_4 C1_4 C2_4 109.9 . . ?
C3_4 C1_4 C4_4 110.0 . . ?
C2_4 C1_4 C4_4 109.9 . . ?
C3_4 C1_4 Sn2A 107.4(8) . . ?
C2_4 C1_4 Sn2A 107.2(8) . . ?
C4_4 C1_4 Sn2A 112.5(8) . . ?
H2A_5 C2_4 H2B_5 125.2 . . ?
H3A_5 C3_4 H3B_5 93.9 . . ?
H4A_5 C4_4 H4B_5 119.9 . . ?
H4A_5 C4_4 H4C_5 85.7 . . ?
H4B_5 C4_4 H4C_5 79.6 . . ?
Sn2B Te1B Sn1 97.2(2) . . ?
C1_10 Sn2B C1_6 114.6(10) . . ?
C1_10 Sn2B C1_5 102.2(7) . . ?
C1_6 Sn2B C1_5 114.7(3) . . ?
C1_10 Sn2B Te1B 103.1(4) . . ?
C1_6 Sn2B Te1B 117.0(10) . . ?
C1_5 Sn2B Te1B 103.4(7) . . ?
C3_5 C1_5 C2_5 109.9 . . ?
C3_5 C1_5 C4_5 110.0 . . ?
C2_5 C1_5 C4_5 109.9 . . ?
C3_5 C1_5 Sn2B 108.3(15) . . ?
C2_5 C1_5 Sn2B 112.8(15) . . ?
C4_5 C1_5 Sn2B 105.9(16) . . ?
C1_5 C2_5 H2A_4 117.4 . . ?
C1_5 C2_5 H2C_4 129.4 . . ?
C1_5 C2_5 H2A_5 110.2 . . ?
C1_5 C2_5 H2B_5 112.1 . . ?
H2A_5 C2_5 H2B_5 107.3 . . ?
C1_5 C2_5 H2C_5 112.1 . . ?
H2A_5 C2_5 H2C_5 107.3 . . ?
H2B_5 C2_5 H2C_5 107.6 . . ?
C1_5 C3_5 H3C_4 141.8 . . ?
C1_5 C3_5 H3A_5 110.2 . . ?
C1_5 C3_5 H3B_5 112.1 . . ?
H3A_5 C3_5 H3B_5 107.3 . . ?
C1_5 C3_5 H3C_5 112.1 . . ?
H3A_5 C3_5 H3C_5 107.3 . . ?
H3B_5 C3_5 H3C_5 107.6 . . ?
C1_5 C4_5 H4A_4 97.1 . . ?
C1_5 C4_5 H4B_4 87.6 . . ?
C1_5 C4_5 H4C_4 155.1 . . ?
C1_5 C4_5 H4A_5 110.2 . . ?
C1_5 C4_5 H4B_5 112.1 . . ?
H4A_5 C4_5 H4B_5 107.3 . . ?
C1_5 C4_5 H4C_5 112.0 . . ?
H4A_5 C4_5 H4C_5 107.3 . . ?
H4B_5 C4_5 H4C_5 107.6 . . ?
C3_6 C1_6 C2_6 109.9 . . ?
C3_6 C1_6 C4_6 110.0 . . ?
C2_6 C1_6 C4_6 109.9 . . ?
C3_6 C1_6 Sn2B 109(2) . . ?
C2_6 C1_6 Sn2B 109(3) . . ?
C4_6 C1_6 Sn2B 109(2) . . ?
C1_6 C2_6 H2A_3 105.3 . . ?
C1_6 C2_6 H2C_3 126.8 . . ?
C1_6 C2_6 H2A_6 110.2 . . ?
C1_6 C2_6 H2B_6 112.1 . . ?
H2A_6 C2_6 H2B_6 107.3 . . ?
C1_6 C2_6 H2C_6 112.1 . . ?
H2A_6 C2_6 H2C_6 107.3 . . ?
H2B_6 C2_6 H2C_6 107.6 . . ?
C1_6 C3_6 H3A_3 103.3 . . ?
C1_6 C3_6 H3C_3 129.2 . . ?
C1_6 C3_6 H3A_6 110.2 . . ?
C1_6 C3_6 H3B_6 112.1 . . ?
H3A_6 C3_6 H3B_6 107.3 . . ?
C1_6 C3_6 H3C_6 112.1 . . ?
H3A_6 C3_6 H3C_6 107.3 . . ?
H3B_6 C3_6 H3C_6 107.6 . . ?
C1_6 C4_6 H4A_3 89.4 . . ?
C1_6 C4_6 H4C_3 124.3 . . ?
C1_6 C4_6 H4A_6 110.2 . . ?
C1_6 C4_6 H4B_6 112.1 . . ?
H4A_6 C4_6 H4B_6 107.3 . . ?
C1_6 C4_6 H4C_6 112.0 . . ?
H4A_6 C4_6 H4C_6 107.3 . . ?
H4B_6 C4_6 H4C_6 107.6 . . ?
N2_1 C1_1 W1 154.5(8) . . ?
C1_1 N2_1 C3_1 179.86(9) . . ?
N2_1 C3_1 C5_1 109.0 . . ?
N2_1 C3_1 C4_1 109.1 . . ?
C5_1 C3_1 C4_1 109.9 . . ?
N2_1 C3_1 C6_1 109.0 . . ?
C5_1 C3_1 C6_1 110.0 . . ?
C4_1 C3_1 C6_1 109.9 . . ?
H4A_2 C4_1 H4B_2 92.6 . . ?
H5A_2 C5_1 H5B_2 92.6 . . ?
H5A_2 C5_1 H5C_2 79.2 . . ?
H5B_2 C5_1 H5C_2 129.1 . . ?
H6A_2 C6_1 H6B_2 112.8 . . ?
N2_2 C1_2 W1 178.6(8) . . ?
C1_2 N2_2 C3_2 179.85(9) . . ?
N2_2 C3_2 C5_2 109.0 . . ?
N2_2 C3_2 C6_2 109.0 . . ?
C5_2 C3_2 C6_2 110.0 . . ?
N2_2 C3_2 C4_2 109.0 . . ?
C5_2 C3_2 C4_2 109.9 . . ?
C6_2 C3_2 C4_2 109.9 . . ?
C3_2 C4_2 H4A_1 85.2 . . ?
C3_2 C4_2 H4B_1 79.9 . . ?
C3_2 C4_2 H4C_1 110.1 . . ?
C3_2 C4_2 H4A_2 110.2 . . ?
C3_2 C4_2 H4B_2 112.1 . . ?
H4A_2 C4_2 H4B_2 107.3 . . ?
C3_2 C4_2 H4C_2 112.1 . . ?
H4A_2 C4_2 H4C_2 107.3 . . ?
H4B_2 C4_2 H4C_2 107.6 . . ?
C3_2 C5_2 H5A_1 134.8 . . ?
C3_2 C5_2 H5B_1 90.8 . . ?
C3_2 C5_2 H5C_1 115.9 . . ?
C3_2 C5_2 H5A_2 110.2 . . ?
C3_2 C5_2 H5B_2 112.1 . . ?
H5A_2 C5_2 H5B_2 107.3 . . ?
C3_2 C5_2 H5C_2 112.1 . . ?
H5A_2 C5_2 H5C_2 107.3 . . ?
H5B_2 C5_2 H5C_2 107.6 . . ?
C3_2 C6_2 H6A_1 98.0 . . ?
C3_2 C6_2 H6C_1 147.8 . . ?
C3_2 C6_2 H6A_2 110.2 . . ?
C3_2 C6_2 H6B_2 112.1 . . ?
H6A_2 C6_2 H6B_2 107.3 . . ?
C3_2 C6_2 H6C_2 112.0 . . ?
H6A_2 C6_2 H6C_2 107.3 . . ?
H6B_2 C6_2 H6C_2 107.6 . . ?

loop_
_geom_bond_atom_site_label_1
_geom_bond_atom_site_label_2
_geom_bond_distance
_geom_bond_site_symmetry_2
_geom_bond_publ_flag
W1 C1 1.955(9) . ?
W1 C2 1.986(8) . ?
W1 C1_1 2.020(10) . ?
W1 C1_2 2.058(10) . ?
W1 C1_10 2.326(7) . ?
W1 C2_10 2.331(7) . ?
W1 C5_10 2.337(7) . ?
W1 C3_10 2.343(7) . ?
W1 C4_10 2.379(8) . ?
W1 Sn1 2.8451(8) . ?
O1 C1 1.182(10) . ?
C2 O2 1.151(10) . ?
C1_10 C2_10 1.431(9) . ?
C1_10 C5_10 1.434(10) . ?
C1_10 Sn2A 2.141(9) . ?
C1_10 Sn2B 2.190(11) . ?
C2_10 C3_10 1.441(12) . ?
C2_10 H2A_10 1.0000 . ?
C3_10 C4_10 1.381(14) . ?
C3_10 H3A_10 1.0000 . ?
C4_10 C5_10 1.416(10) . ?
C4_10 H4A_10 1.0000 . ?
C5_10 H5A_10 1.0000 . ?
Sn1 C1_7 2.257(3) . ?
Sn1 C1_9 2.257(3) . ?
Sn1 C1_8 2.257(3) . ?
Sn1 Te1B 2.815(4) . ?
Sn1 Te1A 2.825(2) . ?
C1_8 C3_8 1.5322 . ?
C1_8 C2_8 1.5323 . ?
C1_8 C4_8 1.5324 . ?
C2_8 H2A_8 1.0985 . ?
C2_8 H2B_8 1.0983 . ?
C2_8 H2C_8 1.0984 . ?
C3_8 H3A_8 1.0984 . ?
C3_8 H3B_8 1.0984 . ?
C3_8 H3C_8 1.0981 . ?
C4_8 H4A_8 1.0988 . ?
C4_8 H4B_8 1.0984 . ?
C4_8 H4C_8 1.0984 . ?
C1_7 C3_7 1.5322 . ?
C1_7 C2_7 1.5323 . ?
C1_7 C4_7 1.5324 . ?
C2_7 H2A_7 1.0985 . ?
C2_7 H2B_7 1.0983 . ?
C2_7 H2C_7 1.0984 . ?
C2_7 H2A_9 1.5062 . ?
C2_7 H2C_9 0.7218 . ?
C3_7 H3A_7 1.0984 . ?
C3_7 H3B_7 1.0984 . ?
C3_7 H3C_7 1.0982 . ?
C3_7 H3A_9 1.2359 . ?
C3_7 H3B_9 1.2393 . ?
C3_7 H3C_9 0.7073 . ?
C4_7 H4A_7 1.0988 . ?
C4_7 H4B_7 1.0984 . ?
C4_7 H4C_7 1.0983 . ?
C4_7 H4A_9 0.9639 . ?
C4_7 H4B_9 1.4740 . ?
C4_7 H4C_9 1.2661 . ?
C1_9 C3_9 1.5322 . ?
C1_9 C2_9 1.5323 . ?
C1_9 C4_9 1.5324 . ?
C2_9 H2A_7 1.2233 . ?
C2_9 H2B_7 0.8018 . ?
C2_9 H2A_9 1.0985 . ?
C2_9 H2B_9 1.0983 . ?
C2_9 H2C_9 1.0985 . ?
C3_9 H3A_7 1.0825 . ?
C3_9 H3B_7 1.2156 . ?
C3_9 H3C_7 1.4701 . ?
C3_9 H3A_9 1.0985 . ?
C3_9 H3B_9 1.0984 . ?
C3_9 H3C_9 1.0982 . ?
C4_9 H4A_7 1.4012 . ?
C4_9 H4B_7 0.7362 . ?
C4_9 H4C_7 1.1634 . ?
C4_9 H4A_9 1.0988 . ?
C4_9 H4B_9 1.0984 . ?
C4_9 H4C_9 1.0983 . ?
Te1A Sn2A 2.733(6) . ?
Sn2A C1_4 2.198(4) . ?
Sn2A C1_3 2.198(4) . ?
C1_3 C3_3 1.5323 . ?
C1_3 C2_3 1.5323 . ?
C1_3 C4_3 1.5323 . ?
C2_3 H2A_3 1.0985 . ?
C2_3 H2B_3 1.0983 . ?
C2_3 H2C_3 1.0985 . ?
C2_3 H2A_6 1.3564 . ?
C2_3 H2B_6 0.7739 . ?
C2_3 H2C_6 1.5028 . ?
C3_3 H3A_3 1.0984 . ?
C3_3 H3B_3 1.0984 . ?
C3_3 H3C_3 1.0982 . ?
C3_3 H3A_6 1.5046 . ?
C3_3 H3B_6 0.6193 . ?
C4_3 H4A_3 1.0988 . ?
C4_3 H4B_3 1.0984 . ?
C4_3 H4C_3 1.0983 . ?
C4_3 H4A_6 1.4135 . ?
C4_3 H4B_6 0.9513 . ?
C1_4 C3_4 1.5321 . ?
C1_4 C2_4 1.5324 . ?
C1_4 C4_4 1.5325 . ?
C2_4 H2A_4 1.0985 . ?
C2_4 H2B_4 1.0983 . ?
C2_4 H2C_4 1.0984 . ?
C2_4 H2A_5 1.4069 . ?
C2_4 H2B_5 0.5338 . ?
C3_4 H3A_4 1.0984 . ?
C3_4 H3B_4 1.0984 . ?
C3_4 H3C_4 1.0982 . ?
C3_4 H3A_5 1.3637 . ?
C3_4 H3B_5 1.0387 . ?
C4_4 H4A_4 1.0987 . ?
C4_4 H4B_4 1.0984 . ?
C4_4 H4C_4 1.0982 . ?
C4_4 H4A_5 0.9127 . ?
C4_4 H4B_5 1.1286 . ?
C4_4 H4C_5 1.5860 . ?
Te1B Sn2B 2.709(10) . ?
Sn2B C1_6 2.198(4) . ?
Sn2B C1_5 2.198(4) . ?
C1_5 C3_5 1.5321 . ?
C1_5 C2_5 1.5323 . ?
C1_5 C4_5 1.5324 . ?
C2_5 H2A_4 1.2879 . ?
C2_5 H2C_4 1.1114 . ?
C2_5 H2A_5 1.0985 . ?
C2_5 H2B_5 1.0983 . ?
C2_5 H2C_5 1.0984 . ?
C3_5 H3C_4 0.5992 . ?
C3_5 H3A_5 1.0984 . ?
C3_5 H3B_5 1.0984 . ?
C3_5 H3C_5 1.0981 . ?
C4_5 H4A_4 1.4255 . ?
C4_5 H4B_4 1.4322 . ?
C4_5 H4C_4 0.7233 . ?
C4_5 H4A_5 1.0988 . ?
C4_5 H4B_5 1.0984 . ?
C4_5 H4C_5 1.0983 . ?
C1_6 C3_6 1.5321 . ?
C1_6 C2_6 1.5323 . ?
C1_6 C4_6 1.5325 . ?
C2_6 H2A_3 1.0308 . ?
C2_6 H2C_3 0.9727 . ?
C2_6 H2A_6 1.0985 . ?
C2_6 H2B_6 1.0983 . ?
C2_6 H2C_6 1.0984 . ?
C3_6 H3A_3 1.2427 . ?
C3_6 H3C_3 1.0117 . ?
C3_6 H3A_6 1.0984 . ?
C3_6 H3B_6 1.0984 . ?
C3_6 H3C_6 1.0981 . ?
C4_6 H4A_3 1.2489 . ?
C4_6 H4C_3 0.7035 . ?
C4_6 H4A_6 1.0988 . ?
C4_6 H4B_6 1.0984 . ?
C4_6 H4C_6 1.0983 . ?
C1_1 N2_1 1.1800 . ?
N2_1 C3_1 1.4663 . ?
C3_1 C5_1 1.5322 . ?
C3_1 C4_1 1.5323 . ?
C3_1 C6_1 1.5324 . ?
C4_1 H4A_1 1.0985 . ?
C4_1 H4B_1 1.0983 . ?
C4_1 H4C_1 1.0984 . ?
C4_1 H4A_2 1.2752 . ?
C4_1 H4B_2 1.1693 . ?
C5_1 H5A_1 1.0984 . ?
C5_1 H5B_1 1.0984 . ?
C5_1 H5C_1 1.0982 . ?
C5_1 H5A_2 1.5567 . ?
C5_1 H5B_2 0.7731 . ?
C5_1 H5C_2 1.1806 . ?
C6_1 H6A_1 1.0988 . ?
C6_1 H6B_1 1.0984 . ?
C6_1 H6C_1 1.0983 . ?
C6_1 H6A_2 1.4173 . ?
C6_1 H6B_2 0.6452 . ?
C1_2 N2_2 1.1801 . ?
N2_2 C3_2 1.4663 . ?
C3_2 C5_2 1.5321 . ?
C3_2 C6_2 1.5324 . ?
C3_2 C4_2 1.5324 . ?
C4_2 H4A_1 1.1607 . ?
C4_2 H4B_1 1.4517 . ?
C4_2 H4C_1 0.6336 . ?
C4_2 H4A_2 1.0984 . ?
C4_2 H4B_2 1.0982 . ?
C4_2 H4C_2 1.0984 . ?
C5_2 H5A_1 0.8004 . ?
C5_2 H5B_1 1.5336 . ?
C5_2 H5C_1 1.3410 . ?
C5_2 H5A_2 1.0984 . ?
C5_2 H5B_2 1.0984 . ?
C5_2 H5C_2 1.0981 . ?
C6_2 H6A_1 1.4575 . ?
C6_2 H6C_1 0.8748 . ?
C6_2 H6A_2 1.0987 . ?
C6_2 H6B_2 1.0984 . ?
C6_2 H6C_2 1.0983 . ?
